data_1567477
loop_
_publ_author_name
'Delamare, Aline'
'Naulet, Guillaume'
'Kauffmann, Brice'
'Guichard, Gilles'
'Compain, Guillaume'

_publ_section_title
;
 Hexafluoroisobutylation of enolates through a tandem elimination/allylic
 shift/hydrofluorination reaction
;
_journal_issue 33
_journal_name_full 'Chemical Science'
_journal_page_first 9507
_journal_page_last 9514
_journal_paper_doi 10.1039/D2SC02871A
_journal_volume 13
_journal_year 2022
_chemical_formula_moiety 'C8 H8 F6 O2'
_chemical_formula_sum 'C8 H8 F6 O2'
_chemical_formula_weight 250.14
_space_group_crystal_system monoclinic
_space_group_IT_number 9
_space_group_name_Hall 'I -2ya'
_space_group_name_H-M_alt 'I 1 a 1'
_atom_sites_solution_hydrogens geom
_atom_sites_solution_primary dual
_audit_creation_date 2022-01-26
_audit_creation_method
;
Olex2 1.3
(compiled 2020.11.12 svn.r5f609507 for OlexSys, GUI svn.r6408)
;
_audit_update_record
;
2022-01-26 deposited with the CCDC.	2022-07-08 downloaded from the CCDC.
;
_cell_angle_alpha 90
_cell_angle_beta 102.361(8)
_cell_angle_gamma 90
_cell_formula_units_Z 4
_cell_length_a 6.2917(4)
_cell_length_b 16.6360(10)
_cell_length_c 9.1660(7)
_cell_measurement_reflns_used 1512
_cell_measurement_temperature 145
_cell_measurement_theta_max 72.2770
_cell_measurement_theta_min 5.3360
_cell_volume 937.15(11)
_computing_cell_refinement 'CrysAlisPro 1.171.40.82a (Rigaku OD, 2020)'
_computing_data_collection 'CrysAlisPro 1.171.40.82a (Rigaku OD, 2020)'
_computing_data_reduction 'CrysAlisPro 1.171.40.82a (Rigaku OD, 2020)'
_computing_molecular_graphics 'Olex2 1.3 (Dolomanov et al., 2009)'
_computing_publication_material 'Olex2 1.3 (Dolomanov et al., 2009)'
_computing_structure_refinement 'SHELXL 2018/3 (Sheldrick, 2015)'
_computing_structure_solution 'SHELXD  (Sheldrick, 2008)'
_diffrn_ambient_temperature 145
_diffrn_detector 'Hybrid Pixel Array Detector'
_diffrn_detector_area_resol_mean 13.3333
_diffrn_measured_fraction_theta_full 0.986
_diffrn_measured_fraction_theta_max 0.971
_diffrn_measurement_details
;
List of Runs (angles in degrees, time in seconds):

  # Type    Start    End  Width  t~exp~   \w     \q     \k     \f   Frames
#--------------------------------------------------------------------------
  1  \w   -126.00 -15.00   1.00    1.00    --  -36.30  55.00-120.00  111
  2  \w   -104.00 -28.00   1.00    1.00    --  -36.30  28.00-150.00   76
  3  \w   -126.00 -86.00   1.00    1.00    --  -36.30  55.00-180.00   40
  4  \w     26.00  51.00   1.00    1.00    --  -36.30  55.00-120.00   25
  5  \w    -42.00  52.00   1.00    1.00    --  -36.30  55.00-180.00   94
  6  \w   -159.00-132.00   1.00    2.00    -- -110.00   9.00-180.00   27
  7  \w    -57.00 -21.00   1.00    2.00    -- -110.00  55.00-156.20   36
  8  \w   -178.00-140.00   1.00    2.00    -- -110.00  55.00-156.20   38
  9  \w    -90.00 -61.00   1.00    2.00    -- -110.00  55.00-156.20   29
 10  \w    -74.00 -48.00   1.00    2.00    -- -110.00   9.00-120.00   26
 11  \w   -198.00 -22.00   1.00    2.00    -- -110.00  55.00-105.99  176
 12  \w   -158.00 -78.00   1.00    2.00    -- -110.00   9.00-120.00   80
 13  \w   -133.00 -96.00   1.00    2.00    -- -110.00  55.00-156.20   37
 14  \w    -93.00 -22.00   1.00    2.00    -- -110.00  54.00 -54.60   71
 15  \w   -111.00 -65.00   1.00    2.00    -- -110.00   9.00-180.00   46
 16  \w   -161.00-114.00   1.00    2.00    -- -110.00  54.00 -54.60   47
;
_diffrn_measurement_device 'four-circle diffractometer'
_diffrn_measurement_device_type 'Rigaku FRX'
_diffrn_measurement_method '\w scans'
_diffrn_orient_matrix_type 'CrysAlisPro convention (1999,Acta A55,543-557)'
_diffrn_orient_matrix_UB_11 -0.0621070000
_diffrn_orient_matrix_UB_12 0.0884831000
_diffrn_orient_matrix_UB_13 -0.0370412000
_diffrn_orient_matrix_UB_21 -0.2420413000
_diffrn_orient_matrix_UB_22 -0.0236507000
_diffrn_orient_matrix_UB_23 -0.0402080000
_diffrn_orient_matrix_UB_31 -0.0174820000
_diffrn_orient_matrix_UB_32 0.0141751000
_diffrn_orient_matrix_UB_33 0.1631022000
_diffrn_radiation_monochromator mirror
_diffrn_radiation_probe x-ray
_diffrn_radiation_type 'Cu K\a'
_diffrn_radiation_wavelength 1.54184
_diffrn_reflns_av_R_equivalents 0.0308
_diffrn_reflns_av_unetI/netI 0.0214
_diffrn_reflns_Laue_measured_fraction_full 0.986
_diffrn_reflns_Laue_measured_fraction_max 0.971
_diffrn_reflns_limit_h_max 7
_diffrn_reflns_limit_h_min -7
_diffrn_reflns_limit_k_max 18
_diffrn_reflns_limit_k_min -20
_diffrn_reflns_limit_l_max 10
_diffrn_reflns_limit_l_min -8
_diffrn_reflns_number 1849
_diffrn_reflns_point_group_measured_fraction_full 0.624
_diffrn_reflns_point_group_measured_fraction_max 0.609
_diffrn_reflns_theta_full 67.684
_diffrn_reflns_theta_max 72.400
_diffrn_reflns_theta_min 5.318
_diffrn_source 'Rotating-anode X-ray tube'
_diffrn_source_type 'Rigaku (Cu) X-ray Source'
_exptl_absorpt_coefficient_mu 1.844
_exptl_absorpt_correction_T_max 1.00000
_exptl_absorpt_correction_T_min 0.22843
_exptl_absorpt_correction_type multi-scan
_exptl_absorpt_process_details
;
CrysAlisPro 1.171.40.82a (Rigaku Oxford Diffraction, 2020)
Empirical absorption correction using spherical harmonics,
implemented in SCALE3 ABSPACK scaling algorithm.
;
_exptl_crystal_colour 'clear light'
_exptl_crystal_colour_lustre clear
_exptl_crystal_colour_modifier light
_exptl_crystal_density_diffrn 1.773
_exptl_crystal_description block
_exptl_crystal_F_000 504
_exptl_crystal_size_max 0.1
_exptl_crystal_size_mid 0.1
_exptl_crystal_size_min 0.1
_refine_diff_density_max 0.397
_refine_diff_density_min -0.480
_refine_diff_density_rms 0.105
_refine_ls_abs_structure_details
;
 Classical Flack method preferred over Parsons because s.u. lower.
;
_refine_ls_abs_structure_Flack 0.2(2)
_refine_ls_extinction_method none
_refine_ls_goodness_of_fit_ref 1.120
_refine_ls_hydrogen_treatment constr
_refine_ls_matrix_type full
_refine_ls_number_parameters 145
_refine_ls_number_reflns 1125
_refine_ls_number_restraints 2
_refine_ls_restrained_S_all 1.119
_refine_ls_R_factor_all 0.0553
_refine_ls_R_factor_gt 0.0552
_refine_ls_shift/su_max 0.000
_refine_ls_shift/su_mean 0.000
_refine_ls_structure_factor_coef Fsqd
_refine_ls_weighting_details 'w=1/[\s^2^(Fo^2^)+(0.1369P)^2^] where P=(Fo^2^+2Fc^2^)/3'
_refine_ls_weighting_scheme calc
_refine_ls_wR_factor_gt 0.1525
_refine_ls_wR_factor_ref 0.1527
_reflns_Friedel_coverage 0.247
_reflns_Friedel_fraction_full 0.259
_reflns_Friedel_fraction_max 0.243
_reflns_number_gt 1113
_reflns_number_total 1125
_reflns_threshold_expression 'I > 2\s(I)'
_cod_data_source_file d2sc02871a2.cif
_cod_data_source_block gc_x1
_cod_depositor_comments 'Adding full bibliography for 1567476--1567479.cif.'
_cod_original_cell_volume 937.15(12)
_cod_database_code 1567477
_shelx_shelxl_version_number 2018/3
_shelx_space_group_comment
;
The symmetry employed for this shelxl refinement is uniquely defined
by the following loop, which should always be used as a source of
symmetry information in preference to the above space-group names.
They are only intended as comments.
;
_reflns_odcompleteness_completeness 98.97
_reflns_odcompleteness_iscentric 1
_reflns_odcompleteness_theta 66.97
_olex2_refinement_description
;
1. Fixed Uiso
 At 1.2 times of:
  All C(H) groups, All C(H,H) groups
2.a Ternary CH refined with riding coordinates:
 C014(H014), C015(H015)
2.b Secondary CH2 refined with riding coordinates:
 C006(H00A,H00B), C011(H01A,H01B), C016(H01C,H01D)
;
_olex2_submission_special_instructions 'No special instructions were received'
_oxdiff_exptl_absorpt_empirical_details
;
Empirical correction (ABSPACK) includes:
- Absorption correction using spherical harmonics
- Frame scaling
;
_oxdiff_exptl_absorpt_empirical_full_max 5.283
_oxdiff_exptl_absorpt_empirical_full_min 0.396

loop_
_space_group_symop_operation_xyz
'x, y, z'
'x+1/2, -y, z'
'x+1/2, y+1/2, z+1/2'
'x+1, -y+1/2, z+1/2'

loop_
_atom_site_label
_atom_site_type_symbol
_atom_site_fract_x
_atom_site_fract_y
_atom_site_fract_z
_atom_site_U_iso_or_equiv
_atom_site_adp_type
_atom_site_occupancy
_atom_site_site_symmetry_order
_atom_site_calc_flag
_atom_site_refinement_flags_posn
_atom_site_refinement_flags_adp
_atom_site_refinement_flags_occupancy
_atom_site_disorder_assembly
_atom_site_disorder_group
O001 O 0.9300(4) 0.97059(16) 0.3170(3) 0.0215(6) Uani 1 1 d . . . . .
F002 F 0.9181(5) 1.17267(14) 0.6938(3) 0.0283(6) Uani 1 1 d . . . . .
F003 F 1.4490(5) 1.1728(2) 0.6060(4) 0.0417(8) Uani 1 1 d . . . . .
F004 F 1.3074(4) 1.20624(15) 0.3808(3) 0.0307(6) Uani 1 1 d . . . . .
O005 O 0.7594(4) 0.99778(14) 0.0829(3) 0.0209(7) Uani 1 1 d . . . . .
C006 C 0.8868(5) 1.14453(19) 0.3809(4) 0.0171(8) Uani 1 1 d . . . . .
H00A H 0.760339 1.122410 0.411281 0.020 Uiso 1 1 calc R U . . .
H00B H 0.868204 1.202355 0.372755 0.020 Uiso 1 1 calc R U . . .
F007 F 0.9013(5) 1.04612(16) 0.6433(3) 0.0372(7) Uani 1 1 d . . . . .
F008 F 1.1941(5) 1.26174(15) 0.5616(4) 0.0349(7) Uani 1 1 d . . . . .
F009 F 1.2012(5) 1.09807(19) 0.7634(3) 0.0376(7) Uani 1 1 d . . . . .
C010 C 1.2616(7) 1.1914(2) 0.5143(5) 0.0226(8) Uani 1 1 d . . . . .
C011 C 0.7073(7) 1.0691(2) -0.0104(5) 0.0238(8) Uani 1 1 d . . . . .
H01A H 0.563636 1.064479 -0.074480 0.029 Uiso 1 1 calc R U . . .
H01B H 0.812941 1.076788 -0.072243 0.029 Uiso 1 1 calc R U . . .
C012 C 1.0300(6) 1.1112(2) 0.6523(5) 0.0219(8) Uani 1 1 d . . . . .
C013 C 0.8694(6) 1.0202(2) 0.2207(4) 0.0176(7) Uani 1 1 d . . . . .
C014 C 0.8984(6) 1.11083(18) 0.2297(4) 0.0161(7) Uani 1 1 d . . . . .
H014 H 1.039508 1.124718 0.207550 0.019 Uiso 1 1 calc R U . . .
C015 C 1.0930(6) 1.1256(2) 0.5032(4) 0.0177(7) Uani 1 1 d . . . . .
H015 H 1.157096 1.075804 0.474794 0.021 Uiso 1 1 calc R U . . .
C016 C 0.7154(7) 1.1383(2) 0.0986(5) 0.0217(8) Uani 1 1 d . . . . .
H01C H 0.578138 1.144454 0.129546 0.026 Uiso 1 1 calc R U . . .
H01D H 0.752049 1.188511 0.056076 0.026 Uiso 1 1 calc R U . . .

loop_
_atom_site_aniso_label
_atom_site_aniso_U_11
_atom_site_aniso_U_22
_atom_site_aniso_U_33
_atom_site_aniso_U_23
_atom_site_aniso_U_13
_atom_site_aniso_U_12
O001 0.0296(14) 0.0135(11) 0.0241(15) 0.0042(10) 0.0117(11) 0.0034(9)
F002 0.0418(13) 0.0280(12) 0.0201(12) -0.0031(9) 0.0177(10) 0.0077(10)
F003 0.0336(15) 0.0450(16) 0.0440(19) 0.0024(14) 0.0030(12) -0.0088(12)
F004 0.0442(13) 0.0272(11) 0.0271(14) -0.0022(10) 0.0219(11) -0.0126(11)
O005 0.0333(14) 0.0148(11) 0.0165(15) -0.0010(10) 0.0099(11) -0.0026(10)
C006 0.0234(16) 0.0120(14) 0.018(2) -0.0001(12) 0.0090(14) 0.0002(11)
F007 0.0622(16) 0.0274(11) 0.0272(14) -0.0002(12) 0.0212(13) -0.0156(14)
F008 0.0485(14) 0.0207(11) 0.0411(16) -0.0168(11) 0.0219(12) -0.0122(11)
F009 0.0520(15) 0.0454(14) 0.0149(13) 0.0085(11) 0.0058(11) 0.0141(12)
C010 0.0280(17) 0.0223(16) 0.020(2) -0.0030(15) 0.0103(16) -0.0024(16)
C011 0.038(2) 0.0227(17) 0.0118(18) 0.0000(14) 0.0086(15) -0.0004(14)
C012 0.0325(18) 0.0174(16) 0.018(2) 0.0002(15) 0.0098(15) -0.0018(14)
C013 0.0230(15) 0.0145(16) 0.019(2) -0.0010(13) 0.0120(14) -0.0013(11)
C014 0.0271(15) 0.0100(14) 0.0140(19) 0.0001(12) 0.0108(13) 0.0024(12)
C015 0.0284(16) 0.0143(13) 0.0125(18) -0.0002(13) 0.0089(14) 0.0013(13)
C016 0.0335(18) 0.0159(16) 0.0167(17) 0.0029(14) 0.0075(14) 0.0019(14)

loop_
_atom_type_symbol
_atom_type_description
_atom_type_scat_dispersion_real
_atom_type_scat_dispersion_imag
_atom_type_scat_source
C C 0.0181 0.0091 'International Tables Vol C Tables 4.2.6.8 and 6.1.1.4'
H H 0.0000 0.0000 'International Tables Vol C Tables 4.2.6.8 and 6.1.1.4'
F F 0.0727 0.0534 'International Tables Vol C Tables 4.2.6.8 and 6.1.1.4'
O O 0.0492 0.0322 'International Tables Vol C Tables 4.2.6.8 and 6.1.1.4'

loop_
_geom_angle_atom_site_label_1
_geom_angle_atom_site_label_2
_geom_angle_atom_site_label_3
_geom_angle
_geom_angle_site_symmetry_1
_geom_angle_site_symmetry_3
_geom_angle_publ_flag
C013 O005 C011 109.1(3) . . ?
H00A C006 H00B 107.8 . . ?
C014 C006 H00A 109.0 . . ?
C014 C006 H00B 109.0 . . ?
C014 C006 C015 112.9(3) . . ?
C015 C006 H00A 109.0 . . ?
C015 C006 H00B 109.0 . . ?
F003 C010 F004 106.6(3) . . ?
F003 C010 F008 107.2(4) . . ?
F003 C010 C015 112.8(3) . . ?
F004 C010 F008 106.2(3) . . ?
F004 C010 C015 110.9(3) . . ?
F008 C010 C015 112.7(3) . . ?
O005 C011 H01A 110.7 . . ?
O005 C011 H01B 110.7 . . ?
O005 C011 C016 105.1(3) . . ?
H01A C011 H01B 108.8 . . ?
C016 C011 H01A 110.7 . . ?
C016 C011 H01B 110.7 . . ?
F002 C012 F007 106.6(3) . . ?
F002 C012 C015 112.8(3) . . ?
F007 C012 C015 110.0(3) . . ?
F009 C012 F002 107.2(3) . . ?
F009 C012 F007 107.0(3) . . ?
F009 C012 C015 112.9(3) . . ?
O001 C013 O005 120.7(3) . . ?
O001 C013 C014 128.5(3) . . ?
O005 C013 C014 110.8(3) . . ?
C006 C014 C013 112.9(3) . . ?
C006 C014 H014 109.1 . . ?
C006 C014 C016 115.4(3) . . ?
C013 C014 H014 109.1 . . ?
C013 C014 C016 101.0(3) . . ?
C016 C014 H014 109.1 . . ?
C006 C015 H015 107.9 . . ?
C010 C015 C006 111.5(3) . . ?
C010 C015 C012 111.6(3) . . ?
C010 C015 H015 107.9 . . ?
C012 C015 C006 110.0(3) . . ?
C012 C015 H015 107.9 . . ?
C011 C016 C014 101.6(3) . . ?
C011 C016 H01C 111.4 . . ?
C011 C016 H01D 111.4 . . ?
C014 C016 H01C 111.4 . . ?
C014 C016 H01D 111.4 . . ?
H01C C016 H01D 109.3 . . ?

loop_
_geom_bond_atom_site_label_1
_geom_bond_atom_site_label_2
_geom_bond_distance
_geom_bond_site_symmetry_2
_geom_bond_publ_flag
O001 C013 1.209(5) . ?
F002 C012 1.343(4) . ?
F003 C010 1.330(5) . ?
F004 C010 1.339(5) . ?
O005 C011 1.458(5) . ?
O005 C013 1.357(4) . ?
C006 H00A 0.9700 . ?
C006 H00B 0.9700 . ?
C006 C014 1.511(5) . ?
C006 C015 1.555(4) . ?
F007 C012 1.343(4) . ?
F008 C010 1.348(5) . ?
F009 C012 1.333(5) . ?
C010 C015 1.513(5) . ?
C011 H01A 0.9700 . ?
C011 H01B 0.9700 . ?
C011 C016 1.518(5) . ?
C012 C015 1.521(5) . ?
C013 C014 1.518(4) . ?
C014 H014 0.9800 . ?
C014 C016 1.545(5) . ?
C015 H015 0.9800 . ?
C016 H01C 0.9700 . ?
C016 H01D 0.9700 . ?

loop_
_geom_torsion_atom_site_label_1
_geom_torsion_atom_site_label_2
_geom_torsion_atom_site_label_3
_geom_torsion_atom_site_label_4
_geom_torsion
_geom_torsion_site_symmetry_1
_geom_torsion_site_symmetry_2
_geom_torsion_site_symmetry_3
_geom_torsion_site_symmetry_4
_geom_torsion_publ_flag
O001 C013 C014 C006 -35.2(5) . . . . ?
O001 C013 C014 C016 -159.0(4) . . . . ?
F002 C012 C015 C006 -55.5(4) . . . . ?
F002 C012 C015 C010 68.7(4) . . . . ?
F003 C010 C015 C006 -173.0(3) . . . . ?
F003 C010 C015 C012 63.6(4) . . . . ?
F004 C010 C015 C006 -53.5(4) . . . . ?
F004 C010 C015 C012 -176.9(3) . . . . ?
O005 C011 C016 C014 33.8(4) . . . . ?
O005 C013 C014 C006 144.7(3) . . . . ?
O005 C013 C014 C016 20.9(4) . . . . ?
C006 C014 C016 C011 -154.3(3) . . . . ?
F007 C012 C015 C006 63.3(4) . . . . ?
F007 C012 C015 C010 -172.4(3) . . . . ?
F008 C010 C015 C006 65.4(4) . . . . ?
F008 C010 C015 C012 -58.0(4) . . . . ?
F009 C012 C015 C006 -177.2(3) . . . . ?
F009 C012 C015 C010 -52.9(4) . . . . ?
C011 O005 C013 O001 -179.8(3) . . . . ?
C011 O005 C013 C014 0.3(4) . . . . ?
C013 O005 C011 C016 -22.1(4) . . . . ?
C013 C014 C016 C011 -32.2(4) . . . . ?
C014 C006 C015 C010 91.1(3) . . . . ?
C014 C006 C015 C012 -144.6(3) . . . . ?
C015 C006 C014 C013 73.4(4) . . . . ?
C015 C006 C014 C016 -171.1(3) . . . . ?
